data_2204455
loop_
_publ_author_name
'Fu, Yun-Long'
'Ren, Jia-Lin'
'Ng, Seik Weng'

_publ_section_title <i>catena</i>-Poly[bis[aqua(1,10-phenanthroline)cobalt(II)]-\m~4~-1,2,4,5-benzenetetracarboxylato]
_journal_issue 11
_journal_name_full 'Acta Crystallographica Section E'
_journal_page_first m1716
_journal_page_last m1718
_journal_paper_doi 10.1107/S1600536804026765
_journal_volume 60
_journal_year 2004
_chemical_formula_iupac '[Co2 (C10 H2 O8) (C12 H8 N2)2 (H2 O)2]'
_chemical_formula_moiety 'Co2 (C10 H2 O8) (C12 H8 N2)2 (H2 O)2'
_chemical_formula_sum 'C34 H22 Co2 N4 O10'
_chemical_formula_weight 764.42
_chemical_name_systematic
;
catena-Poly[bis[aqua(1,10-phenanthroline)cobalt(II)]-\m~4~-1,2,4,5-
benzenetetracarboxylato]
;
_space_group_IT_number 14
_symmetry_cell_setting monoclinic
_symmetry_space_group_name_Hall '-P 2yab'
_symmetry_space_group_name_H-M 'P 1 21/a 1'
_atom_sites_solution_hydrogens geom
_atom_sites_solution_primary direct
_atom_sites_solution_secondary difmap
_audit_creation_method SHELXL-97
_cell_angle_alpha 90.00
_cell_angle_beta 95.836(4)
_cell_angle_gamma 90.00
_cell_formula_units_Z 2
_cell_length_a 7.542(2)
_cell_length_b 21.220(5)
_cell_length_c 9.478(2)
_cell_measurement_reflns_used 759
_cell_measurement_temperature 295(2)
_cell_measurement_theta_max 19.9
_cell_measurement_theta_min 2.4
_cell_volume 1509.0(6)
_computing_cell_refinement 'SAINT (Bruker, 2002)'
_computing_data_collection 'SMART (Bruker, 2002)'
_computing_data_reduction SAINT
_computing_molecular_graphics 'ORTEPII (Johnson, 1976)'
_computing_publication_material SHELXL97
_computing_structure_refinement 'SHELXL97 (Sheldrick, 1997)'
_computing_structure_solution 'SHELXS97 (Sheldrick, 1997)'
_diffrn_ambient_temperature 295(2)
_diffrn_measured_fraction_theta_full 0.996
_diffrn_measured_fraction_theta_max 0.996
_diffrn_measurement_device_type 'Bruker APEX area-detector'
_diffrn_measurement_method '\f and \w'
_diffrn_radiation_monochromator graphite
_diffrn_radiation_source 'fine-focus sealed tube'
_diffrn_radiation_type MoK\a
_diffrn_radiation_wavelength 0.71073
_diffrn_reflns_av_R_equivalents 0.0737
_diffrn_reflns_av_sigmaI/netI 0.0954
_diffrn_reflns_limit_h_max 5
_diffrn_reflns_limit_h_min -8
_diffrn_reflns_limit_k_max 25
_diffrn_reflns_limit_k_min -22
_diffrn_reflns_limit_l_max 11
_diffrn_reflns_limit_l_min -8
_diffrn_reflns_number 7206
_diffrn_reflns_theta_full 25.00
_diffrn_reflns_theta_max 25.00
_diffrn_reflns_theta_min 1.92
_diffrn_standards_number 0
_exptl_absorpt_coefficient_mu 1.170
_exptl_absorpt_correction_T_max 0.933
_exptl_absorpt_correction_T_min 0.157
_exptl_absorpt_correction_type multi-scan
_exptl_absorpt_process_details '(SADABS; Bruker, 2002)'
_exptl_crystal_colour Orange
_exptl_crystal_density_diffrn 1.682
_exptl_crystal_density_method 'not measured'
_exptl_crystal_description Bar
_exptl_crystal_F_000 776
_exptl_crystal_size_max 0.31
_exptl_crystal_size_mid 0.09
_exptl_crystal_size_min 0.06
_refine_diff_density_max 1.320
_refine_diff_density_min -0.441
_refine_ls_extinction_method none
_refine_ls_goodness_of_fit_ref 1.081
_refine_ls_hydrogen_treatment mixed
_refine_ls_matrix_type full
_refine_ls_number_parameters 232
_refine_ls_number_reflns 2647
_refine_ls_number_restraints 3
_refine_ls_restrained_S_all 1.081
_refine_ls_R_factor_all 0.1071
_refine_ls_R_factor_gt 0.0739
_refine_ls_shift/su_max 0.001
_refine_ls_shift/su_mean 0.000
_refine_ls_structure_factor_coef Fsqd
_refine_ls_weighting_details 'calc w = 1/[\s^2^(Fo^2^)+(0.0914P)^2^+1.3411P] where P = (Fo^2^+2Fc^2^)/3'
_refine_ls_weighting_scheme calc
_refine_ls_wR_factor_gt 0.1757
_refine_ls_wR_factor_ref 0.1946
_reflns_number_gt 1827
_reflns_number_total 2647
_reflns_threshold_expression I>2\s(I)
_cod_data_source_file cf6381.cif
_cod_data_source_block I
_cod_original_cell_volume 1509.1(6)
_cod_original_sg_symbol_H-M 'P 21/a'
_cod_database_code 2204455

loop_
_symmetry_equiv_pos_as_xyz
'x, y, z'
'-x+1/2, y+1/2, -z'
'-x, -y, -z'
'x-1/2, -y-1/2, z'

loop_
_atom_site_label
_atom_site_fract_x
_atom_site_fract_y
_atom_site_fract_z
_atom_site_U_iso_or_equiv
_atom_site_adp_type
_atom_site_calc_flag
_atom_site_refinement_flags
_atom_site_occupancy
_atom_site_type_symbol
Co1 1.04533(11) 0.35895(4) 0.35260(9) 0.0261(3) Uani d . 1 Co
O1 0.7685(6) 0.3943(2) 0.2966(5) 0.0370(12) Uani d . 1 O
O2 0.9321(6) 0.4236(2) 0.4897(5) 0.0322(11) Uani d . 1 O
O3 0.2881(6) 0.34408(19) 0.4591(5) 0.0355(12) Uani d . 1 O
O4 0.5732(6) 0.32861(19) 0.5194(5) 0.0380(12) Uani d . 1 O
O1w 0.9319(7) 0.2902(2) 0.4671(7) 0.0532(15) Uani d D 1 O
H1w1 0.826(4) 0.295(3) 0.488(8) 0.064 Uiso d D 1 H
H1w2 0.965(8) 0.2530(10) 0.484(8) 0.064 Uiso d D 1 H
C1 1.1777(9) 0.3999(4) 0.0864(7) 0.0403(18) Uani d . 1 C
C2 1.1399(10) 0.4884(3) 0.2192(9) 0.047(2) Uani d . 1 C
H2 1.1018 0.5070 0.2997 0.057 Uiso calc R 1 H
C3 1.2053(12) 0.5266(5) 0.1173(11) 0.068(3) Uani d . 1 C
H3 1.2136 0.5699 0.1320 0.082 Uiso calc R 1 H
C4 1.2569(12) 0.5016(5) -0.0024(11) 0.071(3) Uani d . 1 C
H4 1.3001 0.5271 -0.0710 0.086 Uiso calc R 1 H
C5 1.2438(11) 0.4360(5) -0.0212(10) 0.059(2) Uani d . 1 C
C6 1.2827(15) 0.4035(7) -0.1479(10) 0.086(4) Uani d . 1 C
H6 1.3245 0.4267 -0.2209 0.104 Uiso calc R 1 H
C7 1.2609(16) 0.3412(7) -0.1648(10) 0.090(4) Uani d . 1 C
H7 1.2857 0.3224 -0.2493 0.108 Uiso calc R 1 H
C8 1.2001(13) 0.3031(5) -0.0548(9) 0.064(3) Uani d . 1 C
C9 1.1854(14) 0.2374(5) -0.0606(10) 0.078(3) Uani d . 1 C
H9 1.2086 0.2158 -0.1421 0.093 Uiso calc R 1 H
C10 1.1376(12) 0.2056(4) 0.0525(9) 0.063(3) Uani d . 1 C
H10 1.1319 0.1618 0.0507 0.076 Uiso calc R 1 H
C11 1.0969(11) 0.2384(4) 0.1716(9) 0.052(2) Uani d . 1 C
H11 1.0630 0.2157 0.2483 0.062 Uiso calc R 1 H
C12 1.1582(10) 0.3325(4) 0.0704(7) 0.0435(19) Uani d . 1 C
C13 0.7867(8) 0.4230(3) 0.4116(7) 0.0247(14) Uani d . 1 C
C14 0.6357(8) 0.4610(3) 0.4598(6) 0.0222(13) Uani d . 1 C
C15 0.4736(8) 0.4344(3) 0.4886(6) 0.0247(14) Uani d . 1 C
C16 0.3407(8) 0.4739(3) 0.5279(6) 0.0250(14) Uani d . 1 C
H16 0.2324 0.4565 0.5466 0.030 Uiso calc R 1 H
C17 0.4432(8) 0.3640(3) 0.4874(7) 0.0262(14) Uani d . 1 C
N1 1.1300(7) 0.4262(3) 0.2054(6) 0.0372(14) Uani d . 1 N
N2 1.1041(7) 0.3008(3) 0.1813(6) 0.0354(14) Uani d . 1 N

loop_
_atom_site_aniso_label
_atom_site_aniso_U_11
_atom_site_aniso_U_22
_atom_site_aniso_U_33
_atom_site_aniso_U_12
_atom_site_aniso_U_13
_atom_site_aniso_U_23
Co1 0.0214(5) 0.0189(5) 0.0393(6) 0.0024(4) 0.0095(4) 0.0004(4)
O1 0.031(3) 0.040(3) 0.042(3) 0.003(2) 0.012(2) -0.013(2)
O2 0.020(2) 0.028(2) 0.048(3) 0.0049(19) 0.002(2) -0.009(2)
O3 0.019(3) 0.019(2) 0.068(3) -0.0028(19) -0.001(2) -0.004(2)
O4 0.023(3) 0.020(2) 0.072(3) 0.006(2) 0.008(2) 0.000(2)
O1w 0.033(3) 0.021(3) 0.110(5) 0.006(2) 0.034(3) 0.014(3)
C1 0.032(4) 0.051(5) 0.039(4) 0.011(4) 0.007(3) 0.018(4)
C2 0.040(5) 0.037(4) 0.063(5) 0.000(4) 0.003(4) 0.020(4)
C3 0.058(6) 0.064(6) 0.082(7) -0.012(5) 0.003(5) 0.038(5)
C4 0.054(6) 0.081(7) 0.080(7) -0.007(5) 0.012(5) 0.058(6)
C5 0.037(5) 0.080(7) 0.062(6) 0.005(4) 0.018(4) 0.032(5)
C6 0.090(8) 0.124(10) 0.050(6) 0.016(8) 0.029(6) 0.043(7)
C7 0.094(9) 0.138(11) 0.041(6) 0.034(8) 0.024(5) 0.009(7)
C8 0.072(7) 0.076(7) 0.045(5) 0.025(5) 0.016(5) 0.004(5)
C9 0.108(9) 0.086(8) 0.039(5) 0.043(7) 0.006(5) -0.024(5)
C10 0.068(7) 0.063(6) 0.059(6) 0.024(5) 0.001(5) -0.024(5)
C11 0.058(6) 0.041(5) 0.054(5) 0.014(4) -0.003(4) -0.004(4)
C12 0.042(5) 0.057(5) 0.032(4) 0.015(4) 0.007(3) 0.014(4)
C13 0.024(4) 0.013(3) 0.038(4) 0.000(3) 0.010(3) 0.003(3)
C14 0.019(3) 0.022(3) 0.027(3) -0.001(3) 0.006(3) 0.002(3)
C15 0.029(4) 0.017(3) 0.028(3) 0.004(3) -0.001(3) -0.001(2)
C16 0.019(3) 0.022(3) 0.035(4) -0.001(3) 0.006(3) 0.003(3)
C17 0.027(4) 0.021(3) 0.032(3) 0.002(3) 0.010(3) 0.002(3)
N1 0.031(3) 0.035(3) 0.047(4) 0.004(3) 0.009(3) 0.010(3)
N2 0.032(3) 0.037(3) 0.037(3) 0.006(3) 0.001(3) 0.001(3)

loop_
_atom_type_symbol
_atom_type_description
_atom_type_scat_dispersion_real
_atom_type_scat_dispersion_imag
_atom_type_scat_source
C C 0.0033 0.0016 'International Tables Vol C Tables 4.2.6.8 and 6.1.1.4'
H H 0.0000 0.0000 'International Tables Vol C Tables 4.2.6.8 and 6.1.1.4'
N N 0.0061 0.0033 'International Tables Vol C Tables 4.2.6.8 and 6.1.1.4'
O O 0.0106 0.0060 'International Tables Vol C Tables 4.2.6.8 and 6.1.1.4'
Co Co 0.3494 0.9721 'International Tables Vol C Tables 4.2.6.8 and 6.1.1.4'

loop_
_geom_angle_atom_site_label_1
_geom_angle_atom_site_label_2
_geom_angle_atom_site_label_3
_geom_angle_site_symmetry_1
_geom_angle_site_symmetry_3
_geom_angle
_geom_angle_publ_flag
O1 Co1 O2 . . 60.3(2) yes
O1 Co1 O3 . 1_655 161.5(2) yes
O1 Co1 O1w . . 86.2(2) yes
O1 Co1 N1 . . 87.4(2) yes
O1 Co1 N2 . . 106.1(2) yes
O2 Co1 O3 . 1_655 101.3(2) yes
O2 Co1 N1 . . 97.6(2) yes
O2 Co1 N2 . . 166.1(2) yes
O2 Co1 O1w . . 85.5(2) yes
O3 Co1 O1w 1_655 . 91.7(2) yes
O3 Co1 N1 1_655 . 96.6(2) yes
O3 Co1 N2 1_655 . 92.4(2) yes
O1w Co1 N1 . . 170.4(2) yes
O1w Co1 N2 . . 97.0(2) yes
N1 Co1 N2 . . 77.9(2) no
C13 O1 Co1 . . 86.5(4) no
C13 O2 Co1 . . 90.8(4) no
C17 O3 Co1 . 1_455 146.7(4) no
Co1 O1w H1w1 . . 119(4) no
Co1 O1w H1w2 . . 130(4) no
H1w1 O1w H1w2 . . 110(2) no
N1 C1 C5 . . 122.0(8) no
N1 C1 C12 . . 117.9(6) no
C5 C1 C12 . . 120.2(7) no
N1 C2 C3 . . 122.1(8) no
N1 C2 H2 . . 119.0 no
C3 C2 H2 . . 119.0 no
C4 C3 C2 . . 120.7(9) no
C4 C3 H3 . . 119.7 no
C2 C3 H3 . . 119.7 no
C3 C4 C5 . . 118.3(8) no
C3 C4 H4 . . 120.8 no
C5 C4 H4 . . 120.8 no
C4 C5 C1 . . 118.2(9) no
C4 C5 C6 . . 124.2(9) no
C1 C5 C6 . . 117.5(9) no
C7 C6 C5 . . 122.6(9) no
C7 C6 H6 . . 118.7 no
C5 C6 H6 . . 118.7 no
C6 C7 C8 . . 121.0(10) no
C6 C7 H7 . . 119.5 no
C8 C7 H7 . . 119.5 no
C9 C8 C12 . . 116.8(8) no
C9 C8 C7 . . 124.3(9) no
C12 C8 C7 . . 118.8(9) no
C10 C9 C8 . . 119.7(8) no
C10 C9 H9 . . 120.2 no
C8 C9 H9 . . 120.2 no
C9 C10 C11 . . 119.6(9) no
C9 C10 H10 . . 120.2 no
C11 C10 H10 . . 120.2 no
N2 C11 C10 . . 123.1(8) no
N2 C11 H11 . . 118.4 no
C10 C11 H11 . . 118.4 no
N2 C12 C8 . . 123.4(8) no
N2 C12 C1 . . 116.7(6) no
C8 C12 C1 . . 119.9(7) no
O1 C13 O2 . . 122.2(6) no
O1 C13 C14 . . 120.6(6) no
O2 C13 C14 . . 117.1(5) no
C16 C14 C15 3_666 . 119.4(5) no
C16 C14 C13 3_666 . 117.5(5) no
C15 C14 C13 . . 123.1(5) no
C16 C15 C14 . . 118.5(5) no
C16 C15 C17 . . 119.1(6) no
C14 C15 C17 . . 122.3(5) no
C15 C16 C14 . 3_666 122.1(6) no
C15 C16 H16 . . 119.0 no
C14 C16 H16 3_666 . 119.0 no
O3 C17 O4 . . 122.9(5) no
O3 C17 C15 . . 118.4(5) no
O4 C17 C15 . . 118.6(6) no
C2 N1 C1 . . 118.7(6) no
C2 N1 Co1 . . 128.1(5) no
C1 N1 Co1 . . 113.3(5) no
C11 N2 C12 . . 117.2(7) no
C11 N2 Co1 . . 128.5(5) no
C12 N2 Co1 . . 114.2(5) no

loop_
_geom_bond_atom_site_label_1
_geom_bond_atom_site_label_2
_geom_bond_site_symmetry_2
_geom_bond_distance
_geom_bond_publ_flag
Co1 O1 . 2.231(5) yes
Co1 O2 . 2.128(4) yes
Co1 O3 1_655 2.024(4) yes
Co1 O1w . 2.055(5) yes
Co1 N1 . 2.139(6) yes
Co1 N2 . 2.122(6) yes
O1 C13 . 1.244(7) no
O2 C13 . 1.259(7) no
O3 C17 . 1.247(7) no
O3 Co1 1_455 2.024(4) no
O4 C17 . 1.248(7) no
O1w H1w1 . 0.850(10) no
O1w H1w2 . 0.850(10) no
C1 N1 . 1.340(9) no
C1 C5 . 1.406(10) no
C1 C12 . 1.445(11) no
C2 N1 . 1.328(9) no
C2 C3 . 1.389(11) no
C2 H2 . 0.930 no
C3 C4 . 1.345(14) no
C3 H3 . 0.930 no
C4 C5 . 1.406(13) no
C4 H4 . 0.930 no
C5 C6 . 1.441(14) no
C6 C7 . 1.340(15) no
C6 H6 . 0.930 no
C7 C8 . 1.431(14) no
C7 H7 . 0.930 no
C8 C9 . 1.400(13) no
C8 C12 . 1.404(11) no
C9 C10 . 1.346(13) no
C9 H9 . 0.930 no
C10 C11 . 1.388(11) no
C10 H10 . 0.930 no
C11 N2 . 1.327(9) no
C11 H11 . 0.930 no
C12 N2 . 1.346(9) no
C13 C14 . 1.505(8) no
C14 C16 3_666 1.395(8) no
C14 C15 . 1.399(8) no
C15 C16 . 1.387(8) no
C15 C17 . 1.510(8) no
C16 C14 3_666 1.395(8) no
C16 H16 . 0.930 no

loop_
_geom_hbond_atom_site_label_D
_geom_hbond_atom_site_label_H
_geom_hbond_atom_site_label_A
_geom_hbond_site_symmetry_A
_geom_hbond_distance_DH
_geom_hbond_distance_HA
_geom_hbond_distance_DA
_geom_hbond_angle_DHA
_geom_hbond_publ_flag
O1w H1w1 O4 . 0.850(10) 2.08(2) 2.916(7) 167(6) yes
O1w H1w2 O4 4_665 0.850(10) 1.92(2) 2.763(6) 172(6) yes

loop_
_geom_torsion_atom_site_label_1
_geom_torsion_atom_site_label_2
_geom_torsion_atom_site_label_3
_geom_torsion_atom_site_label_4
_geom_torsion_site_symmetry_1
_geom_torsion_site_symmetry_4
_geom_torsion
_geom_torsion_publ_flag
O3 Co1 O1 C13 1_655 . -0.1(8) no
O1w Co1 O1 C13 . . 84.0(4) no
N2 Co1 O1 C13 . . -179.8(4) no
O2 Co1 O1 C13 . . -2.9(3) no
N1 Co1 O1 C13 . . -103.2(4) no
O3 Co1 O2 C13 1_655 . -176.2(3) no
O1w Co1 O2 C13 . . -85.4(4) no
N2 Co1 O2 C13 . . 15.4(10) no
N1 Co1 O2 C13 . . 85.5(4) no
O1 Co1 O2 C13 . . 2.9(3) no
N1 C2 C3 C4 . . 1.9(13) no
C2 C3 C4 C5 . . -0.4(13) no
C3 C4 C5 C1 . . -0.1(13) no
C3 C4 C5 C6 . . 175.6(9) no
N1 C1 C5 C4 . . -0.9(11) no
C12 C1 C5 C4 . . 178.7(7) no
N1 C1 C5 C6 . . -176.9(8) no
C12 C1 C5 C6 . . 2.7(11) no
C4 C5 C6 C7 . . -176.8(10) no
C1 C5 C6 C7 . . -1.1(15) no
C5 C6 C7 C8 . . -1.2(17) no
C6 C7 C8 C9 . . -175.6(11) no
C6 C7 C8 C12 . . 1.9(15) no
C12 C8 C9 C10 . . -1.7(14) no
C7 C8 C9 C10 . . 175.8(9) no
C8 C9 C10 C11 . . 2.4(14) no
C9 C10 C11 N2 . . -0.6(13) no
C9 C8 C12 N2 . . -0.7(13) no
C7 C8 C12 N2 . . -178.4(8) no
C9 C8 C12 C1 . . 177.3(8) no
C7 C8 C12 C1 . . -0.3(12) no
N1 C1 C12 N2 . . -4.2(10) no
C5 C1 C12 N2 . . 176.2(6) no
N1 C1 C12 C8 . . 177.6(7) no
C5 C1 C12 C8 . . -2.0(11) no
Co1 O1 C13 O2 . . 5.0(6) no
Co1 O1 C13 C14 . . -177.6(5) no
Co1 O2 C13 O1 . . -5.3(6) no
Co1 O2 C13 C14 . . 177.3(4) no
O1 C13 C14 C16 . 3_666 -115.2(7) no
O2 C13 C14 C16 . 3_666 62.3(7) no
O1 C13 C14 C15 . . 63.1(8) no
O2 C13 C14 C15 . . -119.4(6) no
C16 C14 C15 C16 3_666 . 0.4(10) no
C13 C14 C15 C16 . . -177.9(6) no
C16 C14 C15 C17 3_666 . -175.6(5) no
C13 C14 C15 C17 . . 6.1(9) no
C14 C15 C16 C14 . 3_666 -0.4(10) no
C17 C15 C16 C14 . 3_666 175.7(5) no
Co1 O3 C17 O4 1_455 . -152.6(6) no
Co1 O3 C17 C15 1_455 . 29.8(11) no
C16 C15 C17 O3 . . 31.5(9) no
C14 C15 C17 O3 . . -152.6(6) no
C16 C15 C17 O4 . . -146.2(6) no
C14 C15 C17 O4 . . 29.7(9) no
C3 C2 N1 C1 . . -2.9(11) no
C3 C2 N1 Co1 . . 177.0(6) no
C5 C1 N1 C2 . . 2.4(10) no
C12 C1 N1 C2 . . -177.2(6) no
C5 C1 N1 Co1 . . -177.5(6) no
C12 C1 N1 Co1 . . 2.9(8) no
O3 Co1 N1 C2 1_655 . -89.7(6) no
O1w Co1 N1 C2 . . 120.9(12) no
N2 Co1 N1 C2 . . 179.2(6) no
O2 Co1 N1 C2 . . 12.6(6) no
O1 Co1 N1 C2 . . 72.2(6) no
O3 Co1 N1 C1 1_655 . 90.2(5) no
O1w Co1 N1 C1 . . -59.2(14) no
N2 Co1 N1 C1 . . -0.9(5) no
O2 Co1 N1 C1 . . -167.5(5) no
O1 Co1 N1 C1 . . -107.9(5) no
C10 C11 N2 C12 . . -1.8(11) no
C10 C11 N2 Co1 . . 179.5(6) no
C8 C12 N2 C11 . . 2.5(11) no
C1 C12 N2 C11 . . -175.7(6) no
C8 C12 N2 Co1 . . -178.6(6) no
C1 C12 N2 Co1 . . 3.2(8) no
O3 Co1 N2 C11 1_655 . 81.3(6) no
O1w Co1 N2 C11 . . -10.8(6) no
O2 Co1 N2 C11 . . -110.1(9) no
N1 Co1 N2 C11 . . 177.4(6) no
O1 Co1 N2 C11 . . -98.9(6) no
O3 Co1 N2 C12 1_655 . -97.5(5) no
O1w Co1 N2 C12 . . 170.5(5) no
O2 Co1 N2 C12 . . 71.1(10) no
N1 Co1 N2 C12 . . -1.3(5) no
O1 Co1 N2 C12 . . 82.4(5) no
